data_7159705
loop_
_publ_author_name
'Polkaehn, Jonas'
'Ehlers, Peter'
'Villinger, Alexander'
'Langer, Peter'

_publ_section_title
;
 Pyrene-bridged acenaphthenes: synthesis and properties of a
 diacenaphtho[1,2-<i>e</i>:1',2'-<i>l</i>]pyrene and its symmetrical
 nitrogen analogue.
;
_journal_issue 48
_journal_name_full 'Organic &amp; biomolecular chemistry'
_journal_page_first 9669
_journal_page_last 9676
_journal_paper_doi 10.1039/d3ob01744c
_journal_volume 21
_journal_year 2023
_chemical_formula_moiety 'C40 H26'
_chemical_formula_sum 'C40 H26'
_chemical_formula_weight 506.61
_space_group_crystal_system monoclinic
_space_group_IT_number 14
_space_group_name_Hall '-P 2yn'
_space_group_name_H-M_alt 'P 1 21/n 1'
_atom_sites_solution_hydrogens geom
_audit_creation_method SHELXL-2014/7
_audit_update_record
;
2023-10-24 deposited with the CCDC.	2023-11-27 downloaded from the CCDC.
;
_cell_angle_alpha 90
_cell_angle_beta 92.0110(10)
_cell_angle_gamma 90
_cell_formula_units_Z 2
_cell_length_a 5.1374(2)
_cell_length_b 19.8255(7)
_cell_length_c 12.6832(4)
_cell_measurement_reflns_used 9420
_cell_measurement_temperature 123(2)
_cell_measurement_theta_max 30.46
_cell_measurement_theta_min 2.61
_cell_volume 1291.01(8)
_computing_cell_refinement 'Bruker Apex V7.51A'
_computing_data_collection 'Bruker Apex V7.51A'
_computing_data_reduction 'Bruker SAINT'
_computing_molecular_graphics 'ORTEP-3v2.01 (Farrugia, 2012)'
_computing_publication_material 'SHELXL-2014/7 (Sheldrick, 2015)'
_computing_structure_refinement 'SHELXL-2014/7 (Sheldrick, 2015)'
_computing_structure_solution 'Bruker SHELXTL'
_diffrn_ambient_temperature 123(2)
_diffrn_detector_area_resol_mean 10.4167
_diffrn_measured_fraction_theta_full 0.998
_diffrn_measured_fraction_theta_max 0.998
_diffrn_measurement_device_type 'Bruker D8 QUEST diffractometer'
_diffrn_measurement_method 'phi and omega scans'
_diffrn_radiation_type MoK\a
_diffrn_radiation_wavelength 0.71073
_diffrn_reflns_av_R_equivalents 0.0619
_diffrn_reflns_av_unetI/netI 0.0308
_diffrn_reflns_Laue_measured_fraction_full 0.998
_diffrn_reflns_Laue_measured_fraction_max 0.998
_diffrn_reflns_limit_h_max 6
_diffrn_reflns_limit_h_min -6
_diffrn_reflns_limit_k_max 25
_diffrn_reflns_limit_k_min -25
_diffrn_reflns_limit_l_max 16
_diffrn_reflns_limit_l_min -16
_diffrn_reflns_number 42193
_diffrn_reflns_point_group_measured_fraction_full 0.998
_diffrn_reflns_point_group_measured_fraction_max 0.998
_diffrn_reflns_theta_full 25.242
_diffrn_reflns_theta_max 27.000
_diffrn_reflns_theta_min 1.907
_diffrn_source 'microfocus sealed tube'
_exptl_absorpt_coefficient_mu 0.074
_exptl_absorpt_correction_T_max 0.7469
_exptl_absorpt_correction_T_min 0.7040
_exptl_absorpt_correction_type multi-scan
_exptl_absorpt_process_details '(SADABS-2016/2; Sheldrick, 2015)'
_exptl_crystal_colour red
_exptl_crystal_density_diffrn 1.303
_exptl_crystal_description block
_exptl_crystal_F_000 532
_exptl_crystal_size_max 0.100
_exptl_crystal_size_mid 0.100
_exptl_crystal_size_min 0.040
_refine_diff_density_max 0.336
_refine_diff_density_min -0.221
_refine_diff_density_rms 0.045
_refine_ls_extinction_method none
_refine_ls_goodness_of_fit_ref 1.042
_refine_ls_hydrogen_treatment constr
_refine_ls_matrix_type full
_refine_ls_number_parameters 219
_refine_ls_number_reflns 2819
_refine_ls_number_restraints 127
_refine_ls_restrained_S_all 1.068
_refine_ls_R_factor_all 0.0654
_refine_ls_R_factor_gt 0.0493
_refine_ls_shift/su_max 0.000
_refine_ls_shift/su_mean 0.000
_refine_ls_structure_factor_coef Fsqd
_refine_ls_weighting_details 'w=1/[\s^2^(Fo^2^)+(0.0621P)^2^+0.6051P] where P=(Fo^2^+2Fc^2^)/3'
_refine_ls_weighting_scheme calc
_refine_ls_wR_factor_gt 0.1215
_refine_ls_wR_factor_ref 0.1370
_reflns_Friedel_coverage 0.000
_reflns_number_gt 2221
_reflns_number_total 2819
_reflns_threshold_expression 'I > 2\s(I)'
_cod_data_source_file d3ob01744c2.cif
_cod_data_source_block is_jp784
_cod_depositor_comments 'Adding full bibliography for 7159705.cif.'
_cod_original_sg_symbol_H-M 'P 21/n'
_cod_database_code 7159705
_shelx_shelxl_version_number 2014/7
_shelx_space_group_comment
;
The symmetry employed for this shelxl refinement is uniquely defined
by the following loop, which should always be used as a source of
symmetry information in preference to the above space-group names.
They are only intended as comments.
;
_shelx_estimated_absorpt_t_min 0.993
_shelx_estimated_absorpt_t_max 0.997

loop_
_space_group_symop_operation_xyz
'x, y, z'
'-x+1/2, y+1/2, -z+1/2'
'-x, -y, -z'
'x-1/2, -y-1/2, z-1/2'

loop_
_atom_site_label
_atom_site_type_symbol
_atom_site_fract_x
_atom_site_fract_y
_atom_site_fract_z
_atom_site_U_iso_or_equiv
_atom_site_adp_type
_atom_site_occupancy
_atom_site_site_symmetry_order
_atom_site_calc_flag
_atom_site_refinement_flags_posn
_atom_site_refinement_flags_adp
_atom_site_refinement_flags_occupancy
_atom_site_disorder_assembly
_atom_site_disorder_group
C1 C 0.4436(3) 0.60868(8) 0.63964(12) 0.0289(4) Uani 1 1 d . . . . .
C2 C 0.3531(3) 0.61373(8) 0.74014(13) 0.0344(4) Uani 1 1 d . . . . .
H2 H 0.4289 0.5875 0.7958 0.041 Uiso 1 1 calc R U . . .
C3 C 0.1450(3) 0.65873(9) 0.75958(14) 0.0389(4) Uani 1 1 d . . . . .
H3 H 0.0829 0.6618 0.8291 0.047 Uiso 1 1 calc R U . . .
C4 C 0.0307(3) 0.69782(8) 0.68225(15) 0.0378(4) Uani 1 1 d . . . . .
H4 H -0.1096 0.7268 0.6984 0.045 Uiso 1 1 calc R U . . .
C5 C 0.1210(3) 0.69513(8) 0.57819(14) 0.0345(4) Uani 1 1 d . . . . .
C6 C 0.0245(3) 0.73225(9) 0.48971(16) 0.0409(4) Uani 1 1 d . . . . .
H6 H -0.1153 0.7631 0.4972 0.049 Uiso 1 1 calc R U . . .
C7 C 0.1320(4) 0.72378(9) 0.39383(16) 0.0436(5) Uani 1 1 d . . . . .
H7 H 0.0656 0.7493 0.3355 0.052 Uiso 1 1 calc R U . . .
C8 C 0.3402(3) 0.67799(9) 0.37823(14) 0.0378(4) Uani 1 1 d . . . . .
H8 H 0.4117 0.6733 0.3105 0.045 Uiso 1 1 calc R U . . .
C9 C 0.4372(3) 0.64046(8) 0.46202(13) 0.0303(4) Uani 1 1 d . . . . .
C10 C 0.3255(3) 0.65047(8) 0.56104(13) 0.0300(4) Uani 1 1 d . . . . .
C11 C 0.6443(3) 0.56918(7) 0.58493(12) 0.0266(3) Uani 1 1 d . . . . .
C12 C 0.6398(3) 0.58821(7) 0.47962(12) 0.0270(3) Uani 1 1 d . . . . .
C13 C 0.8153(3) 0.55882(7) 0.40700(12) 0.0268(3) Uani 1 1 d . . . . .
C14 C 0.8156(3) 0.57668(8) 0.29990(13) 0.0332(4) Uani 1 1 d . . . . .
H14 H 0.6919 0.6086 0.2734 0.040 Uiso 1 1 calc R U . . .
C15 C 0.9917(3) 0.54894(9) 0.23195(13) 0.0353(4) Uani 1 1 d D . . . .
H15 H 0.9896 0.5622 0.1599 0.042 Uiso 0.5 1 calc R U P . .
C16 C 1.1700(3) 0.50203(8) 0.26947(12) 0.0316(4) Uani 1 1 d . . . . .
H16 H 1.2914 0.4836 0.2226 0.038 Uiso 1 1 calc R U . . .
C17 C 1.1770(3) 0.48082(7) 0.37499(11) 0.0262(3) Uani 1 1 d . . . . .
C18 C 0.9979(3) 0.50983(7) 0.44568(11) 0.0246(3) Uani 1 1 d . . . . .
C19A C 0.981(4) 0.5695(12) 0.1126(6) 0.0426(16) Uani 0.319(3) 1 d D U P A 1
C20A C 1.0262(15) 0.6471(3) 0.1070(5) 0.0532(15) Uani 0.319(3) 1 d . U P A 1
H20A H 1.0002 0.6624 0.0339 0.080 Uiso 0.319(3) 1 calc R U P A 1
H20B H 1.2044 0.6576 0.1318 0.080 Uiso 0.319(3) 1 calc R U P A 1
H20C H 0.9024 0.6702 0.1517 0.080 Uiso 0.319(3) 1 calc R U P A 1
C21A C 1.1871(17) 0.5373(4) 0.0496(5) 0.0679(18) Uani 0.319(3) 1 d . U P A 1
H21A H 1.1734 0.5539 -0.0232 0.102 Uiso 0.319(3) 1 calc R U P A 1
H21B H 1.1642 0.4883 0.0500 0.102 Uiso 0.319(3) 1 calc R U P A 1
H21C H 1.3590 0.5487 0.0805 0.102 Uiso 0.319(3) 1 calc R U P A 1
C22A C 0.7107(16) 0.5588(5) 0.0648(5) 0.0716(18) Uani 0.319(3) 1 d . U P A 1
H22A H 0.7136 0.5652 -0.0117 0.107 Uiso 0.319(3) 1 calc R U P A 1
H22B H 0.5907 0.5913 0.0951 0.107 Uiso 0.319(3) 1 calc R U P A 1
H22C H 0.6525 0.5129 0.0802 0.107 Uiso 0.319(3) 1 calc R U P A 1
C19B C 1.003(8) 0.572(2) 0.1143(12) 0.049(3) Uiso 0.181(3) 1 d D U P A 2
C20B C 0.950(3) 0.5078(6) 0.0434(10) 0.059(3) Uiso 0.181(3) 1 d . U P A 2
H20D H 1.0728 0.4720 0.0646 0.088 Uiso 0.181(3) 1 calc R U P A 2
H20E H 0.7714 0.4921 0.0525 0.088 Uiso 0.181(3) 1 calc R U P A 2
H20F H 0.9733 0.5194 -0.0308 0.088 Uiso 0.181(3) 1 calc R U P A 2
C21B C 0.825(3) 0.6251(8) 0.0848(12) 0.073(3) Uiso 0.181(3) 1 d . U P A 2
H21D H 0.6496 0.6130 0.1056 0.110 Uiso 0.181(3) 1 calc R U P A 2
H21E H 0.8796 0.6670 0.1204 0.110 Uiso 0.181(3) 1 calc R U P A 2
H21F H 0.8259 0.6317 0.0082 0.110 Uiso 0.181(3) 1 calc R U P A 2
C22B C 1.285(2) 0.5901(7) 0.0821(10) 0.058(3) Uiso 0.181(3) 1 d . U P A 2
H22D H 1.4039 0.5533 0.1028 0.087 Uiso 0.181(3) 1 calc R U P A 2
H22E H 1.2880 0.5966 0.0055 0.087 Uiso 0.181(3) 1 calc R U P A 2
H22F H 1.3416 0.6318 0.1177 0.087 Uiso 0.181(3) 1 calc R U P A 2

loop_
_atom_site_aniso_label
_atom_site_aniso_U_11
_atom_site_aniso_U_22
_atom_site_aniso_U_33
_atom_site_aniso_U_23
_atom_site_aniso_U_13
_atom_site_aniso_U_12
C1 0.0257(7) 0.0277(8) 0.0334(8) -0.0063(6) 0.0035(6) -0.0065(6)
C2 0.0329(8) 0.0370(9) 0.0334(9) -0.0072(7) 0.0041(7) -0.0038(7)
C3 0.0368(9) 0.0424(9) 0.0380(9) -0.0135(8) 0.0098(7) -0.0051(7)
C4 0.0324(8) 0.0323(8) 0.0492(11) -0.0128(7) 0.0067(7) -0.0011(7)
C5 0.0304(8) 0.0274(8) 0.0459(10) -0.0056(7) 0.0053(7) -0.0038(6)
C6 0.0349(9) 0.0301(8) 0.0579(12) 0.0002(8) 0.0058(8) 0.0047(7)
C7 0.0409(10) 0.0379(9) 0.0521(11) 0.0122(8) 0.0045(8) 0.0074(8)
C8 0.0366(9) 0.0358(9) 0.0415(10) 0.0077(7) 0.0065(7) 0.0025(7)
C9 0.0276(8) 0.0264(7) 0.0369(9) 0.0010(6) 0.0032(6) -0.0031(6)
C10 0.0271(8) 0.0258(7) 0.0373(9) -0.0033(6) 0.0039(6) -0.0049(6)
C11 0.0247(7) 0.0283(7) 0.0270(8) -0.0037(6) 0.0036(6) -0.0055(6)
C12 0.0250(7) 0.0260(7) 0.0299(8) 0.0007(6) 0.0010(6) -0.0044(6)
C13 0.0255(7) 0.0285(8) 0.0264(7) 0.0004(6) 0.0014(6) -0.0045(6)
C14 0.0328(8) 0.0375(9) 0.0294(8) 0.0053(7) 0.0003(6) 0.0020(7)
C15 0.0400(9) 0.0411(9) 0.0249(8) 0.0039(7) 0.0034(7) -0.0002(7)
C16 0.0323(8) 0.0379(9) 0.0249(8) -0.0019(6) 0.0058(6) -0.0013(7)
C17 0.0254(7) 0.0280(7) 0.0252(7) -0.0013(6) 0.0023(6) -0.0050(6)
C18 0.0237(7) 0.0269(7) 0.0233(7) -0.0005(6) 0.0018(6) -0.0067(6)
C19A 0.059(4) 0.053(3) 0.016(2) 0.011(2) 0.002(2) 0.004(3)
C20A 0.073(4) 0.055(3) 0.033(3) 0.014(2) 0.007(3) -0.009(3)
C21A 0.088(4) 0.081(4) 0.035(3) 0.011(3) 0.017(3) 0.019(3)
C22A 0.075(3) 0.100(4) 0.039(3) 0.019(3) -0.015(3) -0.027(3)

loop_
_atom_type_symbol
_atom_type_description
_atom_type_scat_dispersion_real
_atom_type_scat_dispersion_imag
_atom_type_scat_source
C C 0.0033 0.0016 'International Tables Vol C Tables 4.2.6.8 and 6.1.1.4'
H H 0.0000 0.0000 'International Tables Vol C Tables 4.2.6.8 and 6.1.1.4'

loop_
_geom_angle_atom_site_label_1
_geom_angle_atom_site_label_2
_geom_angle_atom_site_label_3
_geom_angle
_geom_angle_site_symmetry_1
_geom_angle_site_symmetry_3
_geom_angle_publ_flag
C2 C1 C10 117.35(15) . . ?
C2 C1 C11 137.19(15) . . ?
C10 C1 C11 105.46(13) . . ?
C1 C2 C3 119.17(16) . . ?
C1 C2 H2 120.4 . . ?
C3 C2 H2 120.4 . . ?
C4 C3 C2 122.59(16) . . ?
C4 C3 H3 118.7 . . ?
C2 C3 H3 118.7 . . ?
C3 C4 C5 120.09(15) . . ?
C3 C4 H4 120.0 . . ?
C5 C4 H4 120.0 . . ?
C10 C5 C4 116.24(16) . . ?
C10 C5 C6 116.76(16) . . ?
C4 C5 C6 127.01(16) . . ?
C7 C6 C5 120.05(16) . . ?
C7 C6 H6 120.0 . . ?
C5 C6 H6 120.0 . . ?
C6 C7 C8 122.22(17) . . ?
C6 C7 H7 118.9 . . ?
C8 C7 H7 118.9 . . ?
C9 C8 C7 119.43(16) . . ?
C9 C8 H8 120.3 . . ?
C7 C8 H8 120.3 . . ?
C8 C9 C10 117.59(15) . . ?
C8 C9 C12 136.76(15) . . ?
C10 C9 C12 105.64(13) . . ?
C5 C10 C9 123.95(15) . . ?
C5 C10 C1 124.55(15) . . ?
C9 C10 C1 111.49(14) . . ?
C12 C11 C17 121.23(13) . 3_766 ?
C12 C11 C1 108.55(13) . . ?
C17 C11 C1 130.21(14) 3_766 . ?
C11 C12 C13 121.22(14) . . ?
C11 C12 C9 108.85(13) . . ?
C13 C12 C9 129.93(14) . . ?
C14 C13 C18 118.80(14) . . ?
C14 C13 C12 122.74(14) . . ?
C18 C13 C12 118.46(13) . . ?
C15 C14 C13 121.66(15) . . ?
C15 C14 H14 119.2 . . ?
C13 C14 H14 119.2 . . ?
C16 C15 C14 119.58(15) . . ?
C16 C15 H15 120.2 . . ?
C14 C15 H15 120.2 . . ?
C15 C16 C17 121.77(15) . . ?
C15 C16 H16 119.1 . . ?
C17 C16 H16 119.1 . . ?
C16 C17 C18 118.88(14) . . ?
C16 C17 C11 122.76(14) . 3_766 ?
C18 C17 C11 118.36(13) . 3_766 ?
C13 C18 C17 119.29(13) . . ?
C13 C18 C18 120.28(17) . 3_766 ?
C17 C18 C18 120.43(17) . 3_766 ?
C21A C19A C22A 112.6(13) . . ?
C21A C19A C20A 106.7(11) . . ?
C22A C19A C20A 104.8(13) . . ?
C19A C20A H20A 109.5 . . ?
C19A C20A H20B 109.5 . . ?
H20A C20A H20B 109.5 . . ?
C19A C20A H20C 109.5 . . ?
H20A C20A H20C 109.5 . . ?
H20B C20A H20C 109.5 . . ?
C19A C21A H21A 109.5 . . ?
C19A C21A H21B 109.5 . . ?
H21A C21A H21B 109.5 . . ?
C19A C21A H21C 109.5 . . ?
H21A C21A H21C 109.5 . . ?
H21B C21A H21C 109.5 . . ?
C19A C22A H22A 109.5 . . ?
C19A C22A H22B 109.5 . . ?
H22A C22A H22B 109.5 . . ?
C19A C22A H22C 109.5 . . ?
H22A C22A H22C 109.5 . . ?
H22B C22A H22C 109.5 . . ?
C21B C19B C22B 111(2) . . ?
C21B C19B C20B 110(2) . . ?
C22B C19B C20B 100(2) . . ?
C19B C20B H20D 109.5 . . ?
C19B C20B H20E 109.5 . . ?
H20D C20B H20E 109.5 . . ?
C19B C20B H20F 109.5 . . ?
H20D C20B H20F 109.5 . . ?
H20E C20B H20F 109.5 . . ?
C19B C21B H21D 109.5 . . ?
C19B C21B H21E 109.5 . . ?
H21D C21B H21E 109.5 . . ?
C19B C21B H21F 109.5 . . ?
H21D C21B H21F 109.5 . . ?
H21E C21B H21F 109.5 . . ?
C19B C22B H22D 109.5 . . ?
C19B C22B H22E 109.5 . . ?
H22D C22B H22E 109.5 . . ?
C19B C22B H22F 109.5 . . ?
H22D C22B H22F 109.5 . . ?
H22E C22B H22F 109.5 . . ?

loop_
_geom_bond_atom_site_label_1
_geom_bond_atom_site_label_2
_geom_bond_distance
_geom_bond_site_symmetry_2
_geom_bond_publ_flag
C1 C2 1.376(2) . ?
C1 C10 1.416(2) . ?
C1 C11 1.486(2) . ?
C2 C3 1.421(2) . ?
C2 H2 0.9500 . ?
C3 C4 1.366(3) . ?
C3 H3 0.9500 . ?
C4 C5 1.415(2) . ?
C4 H4 0.9500 . ?
C5 C10 1.397(2) . ?
C5 C6 1.417(3) . ?
C6 C7 1.364(3) . ?
C6 H6 0.9500 . ?
C7 C8 1.422(2) . ?
C7 H7 0.9500 . ?
C8 C9 1.376(2) . ?
C8 H8 0.9500 . ?
C9 C10 1.413(2) . ?
C9 C12 1.480(2) . ?
C11 C12 1.387(2) . ?
C11 C17 1.432(2) 3_766 ?
C12 C13 1.435(2) . ?
C13 C14 1.404(2) . ?
C13 C18 1.426(2) . ?
C14 C15 1.385(2) . ?
C14 H14 0.9500 . ?
C15 C16 1.379(2) . ?
C15 H15 0.9500 . ?
C16 C17 1.402(2) . ?
C16 H16 0.9500 . ?
C17 C18 1.428(2) . ?
C17 C11 1.432(2) 3_766 ?
C18 C18 1.431(3) 3_766 ?
C19A C21A 1.49(2) . ?
C19A C22A 1.51(2) . ?
C19A C20A 1.56(2) . ?
C20A H20A 0.9800 . ?
C20A H20B 0.9800 . ?
C20A H20C 0.9800 . ?
C21A H21A 0.9800 . ?
C21A H21B 0.9800 . ?
C21A H21C 0.9800 . ?
C22A H22A 0.9800 . ?
C22A H22B 0.9800 . ?
C22A H22C 0.9800 . ?
C19B C21B 1.43(4) . ?
C19B C22B 1.56(4) . ?
C19B C20B 1.58(5) . ?
C20B H20D 0.9800 . ?
C20B H20E 0.9800 . ?
C20B H20F 0.9800 . ?
C21B H21D 0.9800 . ?
C21B H21E 0.9800 . ?
C21B H21F 0.9800 . ?
C22B H22D 0.9800 . ?
C22B H22E 0.9800 . ?
C22B H22F 0.9800 . ?

loop_
_geom_torsion_atom_site_label_1
_geom_torsion_atom_site_label_2
_geom_torsion_atom_site_label_3
_geom_torsion_atom_site_label_4
_geom_torsion
_geom_torsion_site_symmetry_1
_geom_torsion_site_symmetry_2
_geom_torsion_site_symmetry_3
_geom_torsion_site_symmetry_4
_geom_torsion_publ_flag
C10 C1 C2 C3 1.4(2) . . . . ?
C11 C1 C2 C3 -178.55(16) . . . . ?
C1 C2 C3 C4 -0.4(3) . . . . ?
C2 C3 C4 C5 -0.8(3) . . . . ?
C3 C4 C5 C10 0.9(2) . . . . ?
C3 C4 C5 C6 -179.88(16) . . . . ?
C10 C5 C6 C7 -0.4(2) . . . . ?
C4 C5 C6 C7 -179.68(17) . . . . ?
C5 C6 C7 C8 0.4(3) . . . . ?
C6 C7 C8 C9 0.3(3) . . . . ?
C7 C8 C9 C10 -1.0(2) . . . . ?
C7 C8 C9 C12 178.50(17) . . . . ?
C4 C5 C10 C9 178.99(15) . . . . ?
C6 C5 C10 C9 -0.4(2) . . . . ?
C4 C5 C10 C1 0.3(2) . . . . ?
C6 C5 C10 C1 -179.08(14) . . . . ?
C8 C9 C10 C5 1.1(2) . . . . ?
C12 C9 C10 C5 -178.58(14) . . . . ?
C8 C9 C10 C1 179.96(14) . . . . ?
C12 C9 C10 C1 0.29(17) . . . . ?
C2 C1 C10 C5 -1.4(2) . . . . ?
C11 C1 C10 C5 178.56(14) . . . . ?
C2 C1 C10 C9 179.73(14) . . . . ?
C11 C1 C10 C9 -0.31(17) . . . . ?
C2 C1 C11 C12 -179.85(18) . . . . ?
C10 C1 C11 C12 0.19(16) . . . . ?
C2 C1 C11 C17 -0.1(3) . . . 3_766 ?
C10 C1 C11 C17 179.98(14) . . . 3_766 ?
C17 C11 C12 C13 -0.4(2) 3_766 . . . ?
C1 C11 C12 C13 179.40(13) . . . . ?
C17 C11 C12 C9 -179.83(13) 3_766 . . . ?
C1 C11 C12 C9 -0.02(16) . . . . ?
C8 C9 C12 C11 -179.72(18) . . . . ?
C10 C9 C12 C11 -0.16(16) . . . . ?
C8 C9 C12 C13 0.9(3) . . . . ?
C10 C9 C12 C13 -179.52(15) . . . . ?
C11 C12 C13 C14 179.76(14) . . . . ?
C9 C12 C13 C14 -1.0(2) . . . . ?
C11 C12 C13 C18 -0.7(2) . . . . ?
C9 C12 C13 C18 178.56(14) . . . . ?
C18 C13 C14 C15 -1.3(2) . . . . ?
C12 C13 C14 C15 178.19(15) . . . . ?
C13 C14 C15 C16 0.7(3) . . . . ?
C14 C15 C16 C17 0.6(3) . . . . ?
C15 C16 C17 C18 -1.4(2) . . . . ?
C15 C16 C17 C11 178.24(15) . . . 3_766 ?
C14 C13 C18 C17 0.6(2) . . . . ?
C12 C13 C18 C17 -178.97(13) . . . . ?
C14 C13 C18 C18 -179.67(16) . . . 3_766 ?
C12 C13 C18 C18 0.8(2) . . . 3_766 ?
C16 C17 C18 C13 0.7(2) . . . . ?
C11 C17 C18 C13 -178.89(13) 3_766 . . . ?
C16 C17 C18 C18 -179.03(16) . . . 3_766 ?
C11 C17 C18 C18 1.3(2) 3_766 . . 3_766 ?
